data_4308543
loop_
_publ_author_name
'Nancy L. S. Yue'
'Michael C. Jennings'
'Richard J. Puddephatt'

_publ_section_title
;
Disilver(I) Macrocycles: Variation of Cavity Size with Anion Binding
;
_journal_name_full 'Inorganic Chemistry'
_journal_page_first 1125
_journal_page_last 1131
_journal_paper_doi 10.1021/ic048549c
_journal_volume 44
_journal_year 2005
_chemical_formula_sum 'C42.5 H41 Ag2 B2 Cl5 F8 N8 O4'
_chemical_formula_weight 1294.44
_chemical_name_systematic
; 
 ? 
;
_space_group_IT_number 13
_symmetry_cell_setting monoclinic
_symmetry_space_group_name_Hall '-P 2yc'
_symmetry_space_group_name_H-M 'P 1 2/c 1'
_atom_sites_solution_hydrogens geom
_atom_sites_solution_primary Patterson
_atom_sites_solution_secondary difmap
_audit_creation_method SHELXL-97
_cell_angle_alpha 90.00
_cell_angle_beta 113.4290(10)
_cell_angle_gamma 90.00
_cell_formula_units_Z 2
_cell_length_a 16.9602(3)
_cell_length_b 9.5276(2)
_cell_length_c 17.7105(4)
_cell_measurement_temperature 150(2)
_cell_volume 2625.89(10)
_computing_cell_refinement 'Nonius DENZO'
_computing_data_collection 'Nonius COLLECT'
_computing_data_reduction 'Nonius DENZO'
_computing_molecular_graphics 'Bruker SHELXTL'
_computing_publication_material 'Bruker SHELXTL'
_computing_structure_refinement 'SHELXL-97 (Sheldrick, 1997)'
_computing_structure_solution 'SHELXS-97 (Sheldrick, 1990)'
_diffrn_ambient_temperature 150(2)
_diffrn_measured_fraction_theta_full 0.998
_diffrn_measured_fraction_theta_max 0.998
_diffrn_measurement_device_type 'Nonius Kappa-CCD'
_diffrn_measurement_method 'phi/omega scans'
_diffrn_radiation_monochromator graphite
_diffrn_radiation_source 'fine-focus sealed tube'
_diffrn_radiation_type MoK\a
_diffrn_radiation_wavelength 0.71073
_diffrn_reflns_av_R_equivalents 0.068
_diffrn_reflns_av_sigmaI/netI 0.0493
_diffrn_reflns_limit_h_max 20
_diffrn_reflns_limit_h_min -20
_diffrn_reflns_limit_k_max 10
_diffrn_reflns_limit_k_min -11
_diffrn_reflns_limit_l_max 20
_diffrn_reflns_limit_l_min -21
_diffrn_reflns_number 25633
_diffrn_reflns_theta_full 25.00
_diffrn_reflns_theta_max 25.00
_diffrn_reflns_theta_min 2.56
_exptl_absorpt_coefficient_mu 1.077
_exptl_absorpt_correction_T_max 0.9112
_exptl_absorpt_correction_T_min 0.5195
_exptl_absorpt_correction_type integration
_exptl_crystal_colour colourless
_exptl_crystal_density_diffrn 1.637
_exptl_crystal_density_method 'not measured'
_exptl_crystal_description plate
_exptl_crystal_F_000 1290
_exptl_crystal_size_max 0.70
_exptl_crystal_size_mid 0.56
_exptl_crystal_size_min 0.09
_refine_diff_density_max 1.226
_refine_diff_density_min -0.719
_refine_diff_density_rms 0.102
_refine_ls_extinction_method none
_refine_ls_goodness_of_fit_ref 1.050
_refine_ls_hydrogen_treatment mixed
_refine_ls_matrix_type full
_refine_ls_number_parameters 397
_refine_ls_number_reflns 4623
_refine_ls_number_restraints 17
_refine_ls_restrained_S_all 1.052
_refine_ls_R_factor_all 0.0678
_refine_ls_R_factor_gt 0.0473
_refine_ls_shift/su_max 0.001
_refine_ls_shift/su_mean 0.000
_refine_ls_structure_factor_coef Fsqd
_refine_ls_weighting_details 'calc w=1/[\s^2^(Fo^2^)+(0.0786P)^2^+2.5556P] where P=(Fo^2^+2Fc^2^)/3'
_refine_ls_weighting_scheme calc
_refine_ls_wR_factor_gt 0.1271
_refine_ls_wR_factor_ref 0.1386
_reflns_number_gt 3479
_reflns_number_total 4623
_reflns_threshold_expression >2sigma(I)
_cod_data_source_file ic048549csi20041015_044205_4.cif
_cod_data_source_block 2d
_cod_depositor_comments
;
The following automatic conversions were performed:
'_symmetry_cell_setting' value 'Monoclinic' changed to 'monoclinic'
according to '/home/saulius/struct/CIF-dictionaries/cif_core.dic'
dictionary named 'cif_core.dic' version 2.4.1 from 2010-06-29.

Automatic conversion script
Id: cif_fix_enum 1527 2010-12-29 10:47:43Z saulius 
;
_cod_original_cell_volume 2625.89(9)
_cod_original_formula_sum 'C42.50 H41 Ag2 B2 Cl5 F8 N8 O4'
_cod_database_code 4308543

loop_
_symmetry_equiv_pos_as_xyz
'x, y, z'
'-x, y, -z+1/2'
'-x, -y, -z'
'x, -y, z-1/2'

loop_
_atom_site_label
_atom_site_type_symbol
_atom_site_fract_x
_atom_site_fract_y
_atom_site_fract_z
_atom_site_U_iso_or_equiv
_atom_site_adp_type
_atom_site_occupancy
_atom_site_symmetry_multiplicity
_atom_site_calc_flag
_atom_site_refinement_flags
_atom_site_disorder_assembly
_atom_site_disorder_group
Ag Ag 0.50452(2) 2.70431(4) 1.62051(2) 0.03858(17) Uani 1 1 d . . .
N11 N 0.5876(2) 2.8086(4) 1.7295(2) 0.0335(9) Uani 1 1 d . . .
C12 C 0.6406(3) 2.7379(5) 1.7962(3) 0.0335(11) Uani 1 1 d . . .
H12A H 0.6408 2.6383 1.7942 0.040 Uiso 1 1 calc R . .
C13 C 0.6939(3) 2.8034(5) 1.8665(3) 0.0364(11) Uani 1 1 d . . .
H13A H 0.7304 2.7497 1.9123 0.044 Uiso 1 1 calc R . .
C14 C 0.6945(3) 2.9492(5) 1.8709(3) 0.0317(10) Uani 1 1 d . . .
C15 C 0.6389(3) 3.0215(5) 1.8031(3) 0.0337(11) Uani 1 1 d . . .
H15A H 0.6360 3.1210 1.8043 0.040 Uiso 1 1 calc R . .
C16 C 0.5879(3) 2.9491(5) 1.7342(3) 0.0338(11) Uani 1 1 d . . .
H16A H 0.5511 3.0007 1.6876 0.041 Uiso 1 1 calc R . .
N17 N 0.7497(3) 3.0183(4) 1.9435(2) 0.0377(10) Uani 1 1 d . . .
C18 C 0.7554(5) 2.9626(7) 2.0236(3) 0.072(2) Uani 1 1 d . . .
H18A H 0.7950 3.0207 2.0682 0.108 Uiso 1 1 calc R . .
H18B H 0.7766 2.8658 2.0302 0.108 Uiso 1 1 calc R . .
H18C H 0.6984 2.9644 2.0253 0.108 Uiso 1 1 calc R . .
C19 C 0.7905(3) 3.1426(5) 1.9446(3) 0.0314(10) Uani 1 1 d . . .
O20 O 0.8221(2) 3.2111(3) 2.0083(2) 0.0401(8) Uani 1 1 d . . .
N21 N 0.4179(2) 2.5996(4) 1.5138(2) 0.0331(9) Uani 1 1 d . . .
C22 C 0.3642(3) 2.5000(5) 1.5185(3) 0.0391(12) Uani 1 1 d . . .
H22A H 0.3677 2.4733 1.5714 0.047 Uiso 1 1 calc R . .
C23 C 0.3046(3) 2.4348(5) 1.4509(3) 0.0380(12) Uani 1 1 d . . .
H23A H 0.2671 2.3661 1.4573 0.046 Uiso 1 1 calc R . .
C24 C 0.2993(3) 2.4700(5) 1.3730(3) 0.0290(10) Uani 1 1 d . . .
C25 C 0.3561(3) 2.5692(5) 1.3675(3) 0.0304(10) Uani 1 1 d . . .
H25A H 0.3561 2.5940 1.3155 0.036 Uiso 1 1 calc R . .
C26 C 0.4130(3) 2.6318(5) 1.4384(3) 0.0336(11) Uani 1 1 d . . .
H26A H 0.4507 2.7016 1.4336 0.040 Uiso 1 1 calc R . .
N27 N 0.2404(2) 2.3992(4) 1.3035(2) 0.0326(9) Uani 1 1 d . . .
C28 C 0.2264(3) 2.2480(6) 1.3132(3) 0.0428(13) Uani 1 1 d . . .
H28A H 0.1840 2.2109 1.2613 0.064 Uiso 1 1 calc R . .
H28B H 0.2053 2.2357 1.3569 0.064 Uiso 1 1 calc R . .
H28C H 0.2808 2.1973 1.3278 0.064 Uiso 1 1 calc R . .
C29 C 0.1995(3) 2.4562(5) 1.2264(3) 0.0328(11) Uani 1 1 d . . .
O30 O 0.1635(2) 2.3813(4) 1.16662(19) 0.0411(8) Uani 1 1 d . . .
C31 C 0.8005(3) 3.1918(5) 1.8687(3) 0.0320(11) Uani 1 1 d . . .
C32 C 0.7928(3) 3.3338(5) 1.8519(3) 0.0304(10) Uani 1 1 d . . .
H32A H 0.7794 3.3956 1.8872 0.036 Uiso 1 1 calc R . .
C33 C 0.8044(3) 3.3878(5) 1.7842(3) 0.0325(11) Uani 1 1 d . . .
C34 C 0.8283(3) 3.2978(5) 1.7346(3) 0.0375(12) Uani 1 1 d . . .
H34A H 0.8364 3.3334 1.6881 0.045 Uiso 1 1 calc R . .
C35 C 0.8401(3) 3.1565(6) 1.7538(3) 0.0414(12) Uani 1 1 d . . .
H35A H 0.8582 3.0959 1.7212 0.050 Uiso 1 1 calc R . .
C36 C 0.8261(3) 3.1023(5) 1.8197(3) 0.0371(11) Uani 1 1 d . . .
H36A H 0.8337 3.0048 1.8318 0.044 Uiso 1 1 calc R . .
B40 B 0.5577(9) 2.9774(16) 1.5184(8) 0.067(5) Uani 0.50 1 d PD A -1
F41 F 0.4816(5) 2.9923(19) 1.5212(10) 0.143(6) Uani 0.50 1 d PD A -1
F42 F 0.5779(5) 2.8396(8) 1.5203(5) 0.084(3) Uani 0.50 1 d PD A -1
F43 F 0.6094(6) 3.0480(8) 1.5836(4) 0.083(2) Uani 0.50 1 d PD A -1
F44 F 0.5560(6) 3.0420(8) 1.4497(4) 0.068(2) Uani 0.50 1 d PD A -1
B50 B 0.4917(12) 3.3531(10) 1.7474(19) 0.032(3) Uani 0.50 1 d PD B -1
F51 F 0.5185(12) 3.267(3) 1.6982(12) 0.037(3) Uani 0.50 1 d PD B -1
F52 F 0.4057(4) 3.3884(7) 1.7075(4) 0.0476(15) Uani 0.50 1 d PD B -1
F53 F 0.5392(5) 3.4752(8) 1.7680(5) 0.073(2) Uani 0.50 1 d PD B -1
F54 F 0.5058(12) 3.283(3) 1.8210(13) 0.043(4) Uani 0.50 1 d PD B -1
C71 C 0.9874(8) 2.7294(14) 1.6749(9) 0.068(4) Uani 0.50 1 d PD C 1
H71A H 1.0331 2.7191 1.6538 0.082 Uiso 0.50 1 calc PR C 1
H71B H 0.9313 2.7173 1.6280 0.082 Uiso 0.50 1 calc PR C 1
Cl72 Cl 1.0000 2.5965(3) 1.7500 0.0709(6) Uani 1 2 d SD . 1
Cl73 Cl 0.9927(3) 2.8938(4) 1.7154(3) 0.101(2) Uani 0.50 1 d PD . 1
C81 C 0.9669(7) 2.6569(16) 2.0387(16) 0.113(9) Uani 0.50 1 d PD D 2
H81A H 0.9797 2.6029 1.9971 0.136 Uiso 0.50 1 calc PR D 2
H81B H 1.0169 2.6470 2.0919 0.136 Uiso 0.50 1 calc PR D 2
Cl82 Cl 0.8849(3) 2.5876(4) 2.0477(2) 0.0659(9) Uani 0.50 1 d PD D 2
Cl83 Cl 0.9562(3) 2.8386(7) 2.0096(4) 0.115(2) Uani 0.50 1 d PD D 2
C91 C 0.9734(16) 2.705(2) 2.0125(13) 0.029(5) Uiso 0.25 1 d PD E 3
H91A H 0.9492 2.6617 1.9572 0.035 Uiso 0.25 1 calc PR E 3
H91B H 1.0354 2.6814 2.0361 0.035 Uiso 0.25 1 calc PR E 3
Cl92 Cl 0.9331(10) 2.6179(15) 2.0663(8) 0.112(4) Uiso 0.25 1 d PD E 3
Cl93 Cl 0.9689(6) 2.8841(11) 1.9951(6) 0.073(3) Uiso 0.25 1 d PD . 3

loop_
_atom_site_aniso_label
_atom_site_aniso_U_11
_atom_site_aniso_U_22
_atom_site_aniso_U_33
_atom_site_aniso_U_23
_atom_site_aniso_U_13
_atom_site_aniso_U_12
Ag 0.0395(2) 0.0423(3) 0.0301(2) -0.00721(17) 0.00974(17) -0.00563(17)
N11 0.035(2) 0.036(2) 0.029(2) -0.0038(18) 0.0120(18) -0.0043(17)
C12 0.041(3) 0.029(3) 0.033(3) -0.002(2) 0.017(2) 0.001(2)
C13 0.046(3) 0.032(3) 0.027(3) 0.009(2) 0.011(2) 0.006(2)
C14 0.041(3) 0.031(3) 0.026(2) -0.003(2) 0.016(2) 0.000(2)
C15 0.035(2) 0.031(3) 0.035(3) 0.001(2) 0.014(2) 0.004(2)
C16 0.035(3) 0.037(3) 0.028(3) 0.001(2) 0.011(2) 0.001(2)
N17 0.060(3) 0.031(2) 0.0159(19) -0.0005(17) 0.0087(18) 0.0025(19)
C18 0.131(6) 0.050(4) 0.029(3) 0.002(3) 0.027(4) -0.010(4)
C19 0.037(3) 0.031(3) 0.024(2) -0.005(2) 0.010(2) 0.005(2)
O20 0.050(2) 0.039(2) 0.0267(18) -0.0087(15) 0.0107(16) 0.0001(16)
N21 0.038(2) 0.034(2) 0.027(2) -0.0014(17) 0.0121(17) 0.0002(18)
C22 0.050(3) 0.041(3) 0.025(3) 0.002(2) 0.014(2) -0.008(2)
C23 0.047(3) 0.035(3) 0.033(3) 0.002(2) 0.018(2) -0.009(2)
C24 0.033(2) 0.029(3) 0.026(2) -0.003(2) 0.014(2) 0.000(2)
C25 0.030(2) 0.035(3) 0.026(2) 0.001(2) 0.0116(19) -0.0028(19)
C26 0.035(2) 0.033(3) 0.036(3) 0.001(2) 0.017(2) -0.002(2)
N27 0.039(2) 0.032(2) 0.026(2) -0.0025(17) 0.0121(17) -0.0072(17)
C28 0.056(3) 0.037(3) 0.036(3) -0.003(2) 0.020(3) -0.015(2)
C29 0.030(2) 0.039(3) 0.031(3) -0.004(2) 0.014(2) -0.004(2)
O30 0.049(2) 0.043(2) 0.0272(18) -0.0081(16) 0.0112(15) -0.0107(17)
C31 0.029(2) 0.036(3) 0.024(2) -0.006(2) 0.0029(19) 0.001(2)
C32 0.032(2) 0.036(3) 0.020(2) -0.006(2) 0.0078(19) 0.003(2)
C33 0.028(2) 0.037(3) 0.028(2) -0.006(2) 0.0076(19) 0.002(2)
C34 0.042(3) 0.048(3) 0.026(2) -0.005(2) 0.017(2) 0.003(2)
C35 0.047(3) 0.045(3) 0.035(3) -0.008(2) 0.020(2) 0.010(2)
C36 0.038(3) 0.037(3) 0.035(3) -0.007(2) 0.013(2) 0.006(2)
B40 0.041(9) 0.105(16) 0.046(10) -0.001(10) 0.009(8) -0.002(10)
F41 0.038(7) 0.242(16) 0.151(14) 0.024(12) 0.038(6) -0.010(8)
F42 0.096(6) 0.050(5) 0.074(5) 0.015(4) 0.002(4) -0.025(4)
F43 0.144(7) 0.070(5) 0.050(4) -0.022(4) 0.057(5) -0.034(5)
F44 0.079(6) 0.058(5) 0.043(4) 0.018(3) -0.001(4) -0.016(4)
B50 0.044(8) 0.029(4) 0.028(6) -0.013(12) 0.021(6) -0.010(9)
F51 0.047(9) 0.040(5) 0.026(8) 0.009(6) 0.016(6) 0.015(6)
F52 0.051(4) 0.056(4) 0.040(3) 0.014(3) 0.021(3) 0.017(3)
F53 0.096(6) 0.051(4) 0.078(6) -0.024(4) 0.040(6) -0.036(4)
F54 0.050(10) 0.044(9) 0.031(9) 0.000(6) 0.013(7) -0.001(7)
C71 0.044(7) 0.089(10) 0.076(9) 0.030(8) 0.028(7) 0.028(7)
Cl72 0.0680(14) 0.0678(16) 0.0845(17) 0.000 0.0383(13) 0.000
Cl73 0.049(2) 0.060(2) 0.174(6) -0.003(2) 0.023(4) -0.0048(19)
C81 0.001(5) 0.070(11) 0.22(2) 0.029(14) -0.011(9) 0.000(6)
Cl82 0.083(3) 0.075(2) 0.0398(17) -0.0014(15) 0.0242(17) -0.009(2)
Cl83 0.057(3) 0.126(5) 0.129(5) 0.038(4) 0.003(2) -0.030(3)

loop_
_atom_type_symbol
_atom_type_description
_atom_type_scat_dispersion_real
_atom_type_scat_dispersion_imag
_atom_type_scat_source
C C 0.0033 0.0016 'International Tables Vol C Tables 4.2.6.8 and 6.1.1.4'
H H 0.0000 0.0000 'International Tables Vol C Tables 4.2.6.8 and 6.1.1.4'
B B 0.0013 0.0007 'International Tables Vol C Tables 4.2.6.8 and 6.1.1.4'
N N 0.0061 0.0033 'International Tables Vol C Tables 4.2.6.8 and 6.1.1.4'
O O 0.0106 0.0060 'International Tables Vol C Tables 4.2.6.8 and 6.1.1.4'
F F 0.0171 0.0103 'International Tables Vol C Tables 4.2.6.8 and 6.1.1.4'
Ag Ag -0.8971 1.1015 'International Tables Vol C Tables 4.2.6.8 and 6.1.1.4'
Cl Cl 0.1484 0.1585 'International Tables Vol C Tables 4.2.6.8 and 6.1.1.4'

loop_
_geom_angle_atom_site_label_1
_geom_angle_atom_site_label_2
_geom_angle_atom_site_label_3
_geom_angle
_geom_angle_site_symmetry_1
_geom_angle_site_symmetry_3
_geom_angle_publ_flag
N21 Ag N11 177.73(14) . . ?
C16 N11 C12 117.4(4) . . ?
C16 N11 Ag 120.5(3) . . ?
C12 N11 Ag 122.1(3) . . ?
N11 C12 C13 122.8(4) . . ?
C12 C13 C14 119.6(4) . . ?
C15 C14 C13 117.6(4) . . ?
C15 C14 N17 122.3(4) . . ?
C13 C14 N17 120.1(4) . . ?
C16 C15 C14 119.6(5) . . ?
N11 C16 C15 123.0(4) . . ?
C19 N17 C14 124.2(4) . . ?
C19 N17 C18 117.2(4) . . ?
C14 N17 C18 118.1(4) . . ?
O20 C19 N17 120.4(4) . . ?
O20 C19 C31 119.8(4) . . ?
N17 C19 C31 119.8(4) . . ?
C26 N21 C22 116.7(4) . . ?
C26 N21 Ag 121.7(3) . . ?
C22 N21 Ag 121.6(3) . . ?
N21 C22 C23 123.4(4) . . ?
C22 C23 C24 119.4(4) . . ?
C25 C24 C23 117.7(4) . . ?
C25 C24 N27 122.5(4) . . ?
C23 C24 N27 119.7(4) . . ?
C26 C25 C24 119.1(4) . . ?
N21 C26 C25 123.6(4) . . ?
C29 N27 C24 125.5(4) . . ?
C29 N27 C28 117.4(4) . . ?
C24 N27 C28 117.0(4) . . ?
O30 C29 N27 120.8(4) . . ?
O30 C29 C33 119.3(4) . . ?
N27 C29 C33 119.9(4) . . ?
C32 C31 C36 119.3(4) . . ?
C32 C31 C19 117.8(4) . . ?
C36 C31 C19 122.6(4) . . ?
C31 C32 C33 121.0(4) . . ?
C32 C33 C34 119.4(5) . . ?
C32 C33 C29 117.6(4) . . ?
C34 C33 C29 122.6(4) . . ?
C35 C34 C33 119.5(5) . . ?
C36 C35 C34 121.0(4) . . ?
C35 C36 C31 119.6(5) . . ?
F41 B40 F43 103.4(11) . . ?
F41 B40 F44 108.3(16) . . ?
F43 B40 F44 108.9(11) . . ?
F41 B40 F42 110.2(13) . . ?
F43 B40 F42 113.4(11) . . ?
F44 B40 F42 112.2(11) . . ?
F53 B50 F52 108.4(10) . . ?
F53 B50 F54 107(2) . . ?
F52 B50 F54 110(2) . . ?
F53 B50 F51 111(2) . . ?
F52 B50 F51 111.3(18) . . ?
F54 B50 F51 108.9(10) . . ?
Cl73 C71 Cl72 111.4(8) . . ?
C71 Cl72 C71 89.8(10) . . ?
Cl73 Cl73 C71 113.6(5) . . ?
Cl82 C81 Cl83 115.6(8) . . ?
Cl92 C91 Cl93 128.1(15) . . ?
C91 Cl93 Cl93 154.0(12) . . ?

loop_
_geom_bond_atom_site_label_1
_geom_bond_atom_site_label_2
_geom_bond_distance
_geom_bond_site_symmetry_2
_geom_bond_publ_flag
Ag N21 2.125(4) . ?
Ag N11 2.129(4) . ?
N11 C16 1.341(6) . ?
N11 C12 1.346(6) . ?
C12 C13 1.365(7) . ?
C13 C14 1.392(6) . ?
C14 C15 1.380(6) . ?
C14 N17 1.417(6) . ?
C15 C16 1.369(7) . ?
N17 C19 1.368(6) . ?
N17 C18 1.480(6) . ?
C19 O20 1.227(5) . ?
C19 C31 1.496(7) . ?
N21 C26 1.340(6) . ?
N21 C22 1.340(6) . ?
C22 C23 1.371(7) . ?
C23 C24 1.387(6) . ?
C24 C25 1.381(6) . ?
C24 N27 1.412(6) . ?
C25 C26 1.379(6) . ?
N27 C29 1.373(6) . ?
N27 C28 1.481(6) . ?
C29 O30 1.221(5) . ?
C29 C33 1.496(7) . ?
C31 C32 1.380(6) . ?
C31 C36 1.402(6) . ?
C32 C33 1.388(6) . ?
C33 C34 1.398(6) . ?
C33 C29 1.496(7) . ?
C34 C35 1.383(7) . ?
C35 C36 1.381(7) . ?
B40 F41 1.318(14) . ?
B40 F43 1.322(13) . ?
B40 F44 1.353(15) . ?
B40 F42 1.354(14) . ?
B50 F53 1.379(13) . ?
B50 F52 1.387(18) . ?
B50 F54 1.397(17) . ?
B50 F51 1.399(16) . ?
C71 Cl73 1.711(15) . ?
C71 Cl72 1.787(12) . ?
Cl72 C71 1.787(12) . ?
Cl73 Cl73 1.149(10) . ?
C81 Cl82 1.604(16) . ?
C81 Cl83 1.794(16) . ?
C91 Cl92 1.61(2) . ?
C91 Cl93 1.73(2) . ?
Cl93 Cl93 2.42(2) . ?
